data_4034858
loop_
_publ_author_name
'G\/lodek, Marta'
'Makal, Anna'
'Pla\.zuk, Damian'

_publ_section_title
;
 Functionalization of the &quot;Bay Region&quot; of Perylene in Reaction
 with 1-Arylalk-2-yn-1-ones Catalyzed by Trifluoromethanesulfonic Acid:
 One-Step Approach to 1-Acyl-2-alkylbenzo[ ghi]perylenes.
;
_journal_issue 22
_journal_name_full 'The Journal of organic chemistry'
_journal_page_first 14165
_journal_page_last 14174
_journal_paper_doi 10.1021/acs.joc.8b02280
_journal_volume 83
_journal_year 2018
_chemical_formula_moiety 'C24 H14 O'
_chemical_formula_sum 'C24 H14 O'
_chemical_formula_weight 318.35
_space_group_crystal_system monoclinic
_space_group_IT_number 14
_space_group_name_Hall '-P 2ybc'
_space_group_name_H-M_alt 'P 1 21/c 1'
_atom_sites_solution_hydrogens geom
_atom_sites_solution_primary direct
_audit_creation_date 2014-10-21
_audit_creation_method
;
Olex2 1.2
(compiled 2014.08.28 svn.r2986 for OlexSys, GUI svn.r4874)
;
_cell_angle_alpha 90
_cell_angle_beta 94.954(5)
_cell_angle_gamma 90
_cell_formula_units_Z 4
_cell_length_a 12.7858(6)
_cell_length_b 9.8955(5)
_cell_length_c 11.8458(6)
_cell_measurement_reflns_used 4531
_cell_measurement_temperature 100.01(1)
_cell_measurement_theta_max 76.1210
_cell_measurement_theta_min 3.4250
_cell_volume 1493.15(13)
_computing_cell_refinement
;
CrysAlisPro, Agilent Technologies,
Version 1.171.37.33 (release 27-03-2014 CrysAlis171 .NET)
(compiled Mar 27 2014,17:12:48)
;
_computing_data_collection
;
CrysAlisPro, Agilent Technologies,
Version 1.171.37.33 (release 27-03-2014 CrysAlis171 .NET)
(compiled Mar 27 2014,17:12:48)
;
_computing_data_reduction
;
CrysAlisPro, Agilent Technologies,
Version 1.171.37.33 (release 27-03-2014 CrysAlis171 .NET)
(compiled Mar 27 2014,17:12:48)
;
_computing_molecular_graphics 'Olex2 (Dolomanov et al., 2009)'
_computing_publication_material 'Olex2 (Dolomanov et al., 2009)'
_computing_structure_refinement 'ShelXL (Sheldrick, 2008)'
_computing_structure_solution 'ShelXS (Sheldrick, 2008)'
_diffrn_ambient_environment air
_diffrn_ambient_temperature 100.01(10)
_diffrn_detector 'CCD plate'
_diffrn_detector_area_resol_mean 10.4391
_diffrn_detector_type Atlas
_diffrn_measured_fraction_theta_full 1.000
_diffrn_measured_fraction_theta_max 0.995
_diffrn_measurement_details
;
#__ type_ start__ end____ width___ exp.time_
  1 omega  -48.00   15.00   1.0000    2.2500
omega____ theta____ kappa____ phi______ frames
    -      -41.0313   38.0000 -150.0000 63

#__ type_ start__ end____ width___ exp.time_
  2 omega  -50.00   19.00   1.0000    2.2500
omega____ theta____ kappa____ phi______ frames
    -      -41.0313   38.0000  -90.0000 69

#__ type_ start__ end____ width___ exp.time_
  3 omega  -40.00   32.00   1.0000    2.2500
omega____ theta____ kappa____ phi______ frames
    -      -41.0313   38.0000  -30.0000 72

#__ type_ start__ end____ width___ exp.time_
  4 omega -116.00   -7.00   1.0000    2.2500
omega____ theta____ kappa____ phi______ frames
    -      -41.0313  -19.0000  150.0000 109

#__ type_ start__ end____ width___ exp.time_
  5 omega   54.00  117.00   1.0000    2.2500
omega____ theta____ kappa____ phi______ frames
    -       41.0313   77.0000  -90.0000 63

#__ type_ start__ end____ width___ exp.time_
  6 omega   18.00   91.00   1.0000    2.2500
omega____ theta____ kappa____ phi______ frames
    -       41.0313   38.0000  -60.0000 73

#__ type_ start__ end____ width___ exp.time_
  7 omega    9.00   68.00   1.0000    2.2500
omega____ theta____ kappa____ phi______ frames
    -       41.0313   77.0000    0.0000 59

#__ type_ start__ end____ width___ exp.time_
  8 omega    9.00   81.00   1.0000    2.2500
omega____ theta____ kappa____ phi______ frames
    -       41.0313   77.0000 -180.0000 72

#__ type_ start__ end____ width___ exp.time_
  9 omega    9.00   92.00   1.0000    2.2500
omega____ theta____ kappa____ phi______ frames
    -       41.0313   77.0000   90.0000 83

#__ type_ start__ end____ width___ exp.time_
 10 omega    8.00   41.00   1.0000    2.2500
omega____ theta____ kappa____ phi______ frames
    -       41.0313   77.0000  -90.0000 33

#__ type_ start__ end____ width___ exp.time_
 11 omega    2.00   44.00   1.0000    2.2500
omega____ theta____ kappa____ phi______ frames
    -       41.0313  -99.0000   90.0000 42

#__ type_ start__ end____ width___ exp.time_
 12 omega    6.00   79.00   1.0000    2.2500
omega____ theta____ kappa____ phi______ frames
    -       41.0313  -99.0000   30.0000 73

#__ type_ start__ end____ width___ exp.time_
 13 omega   13.00   76.00   1.0000    2.2500
omega____ theta____ kappa____ phi______ frames
    -       41.0313   57.0000   60.0000 63

#__ type_ start__ end____ width___ exp.time_
 14 omega   47.00   95.00   1.0000    2.2500
omega____ theta____ kappa____ phi______ frames
    -       41.0313 -125.0000  -60.0000 48

#__ type_ start__ end____ width___ exp.time_
 15 omega    5.00   31.00   1.0000    2.2500
omega____ theta____ kappa____ phi______ frames
    -       41.0313   90.0000  -40.5261 26

#__ type_ start__ end____ width___ exp.time_
 16 omega   23.00   69.00   1.0000    2.2500
omega____ theta____ kappa____ phi______ frames
    -       41.0313 -125.0000  150.0000 46

#__ type_ start__ end____ width___ exp.time_
 17 omega   79.00  127.00   1.0000    9.0000
omega____ theta____ kappa____ phi______ frames
    -      112.0000   77.0000  -90.0000 48

#__ type_ start__ end____ width___ exp.time_
 18 omega   78.00  116.00   1.0000    9.0000
omega____ theta____ kappa____ phi______ frames
    -      112.0000 -111.0000 -180.0000 38

#__ type_ start__ end____ width___ exp.time_
 19 omega   81.00  107.00   1.0000    9.0000
omega____ theta____ kappa____ phi______ frames
    -      112.0000   71.0000  -46.9604 26

#__ type_ start__ end____ width___ exp.time_
 20 omega   48.00   75.00   1.0000    9.0000
omega____ theta____ kappa____ phi______ frames
    -      112.0000 -111.0000 -180.0000 27

#__ type_ start__ end____ width___ exp.time_
 21 omega  123.00  148.00   1.0000    9.0000
omega____ theta____ kappa____ phi______ frames
    -      112.0000   77.0000  -30.0000 25

#__ type_ start__ end____ width___ exp.time_
 22 omega   40.00   97.00   1.0000    9.0000
omega____ theta____ kappa____ phi______ frames
    -      112.0000  -45.0000   60.0000 57

#__ type_ start__ end____ width___ exp.time_
 23 omega   85.00  112.00   1.0000    9.0000
omega____ theta____ kappa____ phi______ frames
    -      112.0000   63.0000 -159.5329 27

#__ type_ start__ end____ width___ exp.time_
 24 omega   79.00  107.00   1.0000    9.0000
omega____ theta____ kappa____ phi______ frames
    -      112.0000   77.0000   30.0000 28

#__ type_ start__ end____ width___ exp.time_
 25 omega  116.00  178.00   1.0000    9.0000
omega____ theta____ kappa____ phi______ frames
    -      112.0000   77.0000   30.0000 62

#__ type_ start__ end____ width___ exp.time_
 26 omega   83.00  176.00   1.0000    9.0000
omega____ theta____ kappa____ phi______ frames
    -      112.0000   61.0000  120.0000 93

#__ type_ start__ end____ width___ exp.time_
 27 omega   83.00  173.00   1.0000    9.0000
omega____ theta____ kappa____ phi______ frames
    -      112.0000   61.0000   90.0000 90

#__ type_ start__ end____ width___ exp.time_
 28 omega   47.00  115.00   1.0000    9.0000
omega____ theta____ kappa____ phi______ frames
    -      112.0000 -111.0000   60.0000 68

#__ type_ start__ end____ width___ exp.time_
 29 omega   83.00  110.00   1.0000    9.0000
omega____ theta____ kappa____ phi______ frames
    -      112.0000   61.0000 -120.0000 27

#__ type_ start__ end____ width___ exp.time_
 30 omega  135.00  162.00   1.0000    9.0000
omega____ theta____ kappa____ phi______ frames
    -      112.0000   77.0000  -90.0000 27

#__ type_ start__ end____ width___ exp.time_
 31 omega   81.00  107.00   1.0000    9.0000
omega____ theta____ kappa____ phi______ frames
    -      112.0000   72.0000   57.2234 26

#__ type_ start__ end____ width___ exp.time_
 32 omega   79.00  106.00   1.0000    9.0000
omega____ theta____ kappa____ phi______ frames
    -      112.0000   77.0000   90.0000 27

#__ type_ start__ end____ width___ exp.time_
 33 omega   83.00  109.00   1.0000    9.0000
omega____ theta____ kappa____ phi______ frames
    -      112.0000   61.0000  -90.0000 26

#__ type_ start__ end____ width___ exp.time_
 34 omega  141.00  168.00   1.0000    9.0000
omega____ theta____ kappa____ phi______ frames
    -      112.0000   77.0000   60.0000 27

#__ type_ start__ end____ width___ exp.time_
 35 omega   79.00  105.00   1.0000    9.0000
omega____ theta____ kappa____ phi______ frames
    -      112.0000   77.0000  150.0000 26

#__ type_ start__ end____ width___ exp.time_
 36 omega   79.00  105.00   1.0000    9.0000
omega____ theta____ kappa____ phi______ frames
    -      112.0000   77.0000    0.0000 26

#__ type_ start__ end____ width___ exp.time_
 37 omega   38.00  109.00   1.0000    9.0000
omega____ theta____ kappa____ phi______ frames
    -      112.0000  -94.0000 -150.0000 71

#__ type_ start__ end____ width___ exp.time_
 38 omega   57.00  102.00   1.0000    9.0000
omega____ theta____ kappa____ phi______ frames
    -      112.0000 -111.0000   30.0000 45

#__ type_ start__ end____ width___ exp.time_
 39 omega   82.00  178.00   1.0000    9.0000
omega____ theta____ kappa____ phi______ frames
    -      112.0000   67.0000 -174.1856 96

#__ type_ start__ end____ width___ exp.time_
 40 omega  112.00  177.00   1.0000    9.0000
omega____ theta____ kappa____ phi______ frames
    -      112.0000   77.0000    0.0000 65

#__ type_ start__ end____ width___ exp.time_
 41 omega   83.00  177.00   1.0000    9.0000
omega____ theta____ kappa____ phi______ frames
    -      112.0000   61.0000  -60.0000 94

#__ type_ start__ end____ width___ exp.time_
 42 omega   80.00  140.00   1.0000    9.0000
omega____ theta____ kappa____ phi______ frames
    -      112.0000   77.0000   60.0000 60

#__ type_ start__ end____ width___ exp.time_
 43 omega   83.00  112.00   1.0000    9.0000
omega____ theta____ kappa____ phi______ frames
    -      112.0000   61.0000   60.0000 29

#__ type_ start__ end____ width___ exp.time_
 44 omega   45.00  108.00   1.0000    9.0000
omega____ theta____ kappa____ phi______ frames
    -      112.0000  -94.0000   90.0000 63

#__ type_ start__ end____ width___ exp.time_
 45 omega   79.00  105.00   1.0000    9.0000
omega____ theta____ kappa____ phi______ frames
    -      112.0000   77.0000  120.0000 26

#__ type_ start__ end____ width___ exp.time_
 46 omega   79.00  106.00   1.0000    9.0000
omega____ theta____ kappa____ phi______ frames
    -      112.0000   77.0000  -30.0000 27

#__ type_ start__ end____ width___ exp.time_
 47 omega   81.00  108.00   1.0000    9.0000
omega____ theta____ kappa____ phi______ frames
    -      112.0000   77.0000 -120.0000 27

#__ type_ start__ end____ width___ exp.time_
 48 omega   86.00  113.00   1.0000    9.0000
omega____ theta____ kappa____ phi______ frames
    -      112.0000   45.0000 -120.0000 27

#__ type_ start__ end____ width___ exp.time_
 49 omega   86.00  177.00   1.0000    9.0000
omega____ theta____ kappa____ phi______ frames
    -      112.0000   61.0000  -30.0000 91

#__ type_ start__ end____ width___ exp.time_
 50 omega   83.00  118.00   1.0000    9.0000
omega____ theta____ kappa____ phi______ frames
    -      112.0000   61.0000    0.0000 35

#__ type_ start__ end____ width___ exp.time_
 51 omega  128.00  155.00   1.0000    9.0000
omega____ theta____ kappa____ phi______ frames
    -      112.0000   61.0000    0.0000 27

#__ type_ start__ end____ width___ exp.time_
 52 omega   53.00   80.00   1.0000    9.0000
omega____ theta____ kappa____ phi______ frames
    -      112.0000  -61.0000  120.0000 27

#__ type_ start__ end____ width___ exp.time_
 53 omega  103.00  130.00   1.0000    9.0000
omega____ theta____ kappa____ phi______ frames
    -      112.0000  -61.0000  120.0000 27

#__ type_ start__ end____ width___ exp.time_
 54 omega   83.00  123.00   1.0000    9.0000
omega____ theta____ kappa____ phi______ frames
    -      112.0000   62.0000    8.0982 40

#__ type_ start__ end____ width___ exp.time_
 55 omega   83.00  110.00   1.0000    9.0000
omega____ theta____ kappa____ phi______ frames
    -      112.0000   61.0000 -150.0000 27

#__ type_ start__ end____ width___ exp.time_
 56 omega   79.00  106.00   1.0000    9.0000
omega____ theta____ kappa____ phi______ frames
    -      112.0000   77.0000 -150.0000 27

#__ type_ start__ end____ width___ exp.time_
 57 omega  119.00  171.00   1.0000    9.0000
omega____ theta____ kappa____ phi______ frames
    -      112.0000   77.0000 -150.0000 52

#__ type_ start__ end____ width___ exp.time_
 58 omega  124.00  151.00   1.0000    9.0000
omega____ theta____ kappa____ phi______ frames
    -      112.0000   61.0000   30.0000 27

#__ type_ start__ end____ width___ exp.time_
 59 omega  133.00  160.00   1.0000    9.0000
omega____ theta____ kappa____ phi______ frames
    -      112.0000   61.0000 -180.0000 27

#__ type_ start__ end____ width___ exp.time_
 60 omega   83.00  110.00   1.0000    9.0000
omega____ theta____ kappa____ phi______ frames
    -      112.0000   61.0000 -180.0000 27

#__ type_ start__ end____ width___ exp.time_
 61 omega   37.00  116.00   1.0000    9.0000
omega____ theta____ kappa____ phi______ frames
    -      112.0000 -111.0000  -30.0000 79

#__ type_ start__ end____ width___ exp.time_
 62 omega   54.00   97.00   1.0000    9.0000
omega____ theta____ kappa____ phi______ frames
    -      112.0000  -45.0000  -90.0000 43

#__ type_ start__ end____ width___ exp.time_
 63 omega   83.00  178.00   1.0000    9.0000
omega____ theta____ kappa____ phi______ frames
    -      112.0000   61.0000  150.0000 95

#__ type_ start__ end____ width___ exp.time_
 64 omega   37.00   90.00   1.0000    9.0000
omega____ theta____ kappa____ phi______ frames
    -      112.0000  -94.0000  -90.0000 53

#__ type_ start__ end____ width___ exp.time_
 65 omega   82.00  108.00   1.0000    9.0000
omega____ theta____ kappa____ phi______ frames
    -      112.0000   65.0000   98.0254 26

#__ type_ start__ end____ width___ exp.time_
 66 omega   83.00  109.00   1.0000    9.0000
omega____ theta____ kappa____ phi______ frames
    -      112.0000   61.0000   30.0000 26

#__ type_ start__ end____ width___ exp.time_
 67 omega   82.00  107.00   1.0000    9.0000
omega____ theta____ kappa____ phi______ frames
    -      112.0000   70.0000  -56.1335 25

#__ type_ start__ end____ width___ exp.time_
 68 omega   84.00  176.00   1.0000    9.0000
omega____ theta____ kappa____ phi______ frames
    -      112.0000   58.0000 -108.8153 92
;
_diffrn_measurement_device 'four-circle diffractometer'
_diffrn_measurement_device_type 'SuperNova, Dual, Cu at zero, Atlas'
_diffrn_measurement_method '\w scans'
_diffrn_orient_matrix_UB_11 0.0958384000
_diffrn_orient_matrix_UB_12 -0.0097079000
_diffrn_orient_matrix_UB_13 -0.0699995000
_diffrn_orient_matrix_UB_21 0.0478392000
_diffrn_orient_matrix_UB_22 0.1260005000
_diffrn_orient_matrix_UB_23 0.0609610000
_diffrn_orient_matrix_UB_31 0.0561240000
_diffrn_orient_matrix_UB_32 -0.0909201000
_diffrn_orient_matrix_UB_33 0.0918024000
_diffrn_radiation_monochromator mirror
_diffrn_radiation_probe x-ray
_diffrn_radiation_type CuK\a
_diffrn_radiation_wavelength 1.54184
_diffrn_reflns_av_R_equivalents 0.0588
_diffrn_reflns_av_unetI/netI 0.0289
_diffrn_reflns_Laue_measured_fraction_full 1.000
_diffrn_reflns_Laue_measured_fraction_max 0.995
_diffrn_reflns_limit_h_max 16
_diffrn_reflns_limit_h_min -16
_diffrn_reflns_limit_k_max 12
_diffrn_reflns_limit_k_min -12
_diffrn_reflns_limit_l_max 14
_diffrn_reflns_limit_l_min -14
_diffrn_reflns_number 28531
_diffrn_reflns_point_group_measured_fraction_full 1.000
_diffrn_reflns_point_group_measured_fraction_max 0.995
_diffrn_reflns_theta_full 67.684
_diffrn_reflns_theta_max 76.903
_diffrn_reflns_theta_min 3.470
_diffrn_source 'sealed X-ray tube'
_diffrn_source_type 'SuperNova (Cu) X-ray Source'
_exptl_absorpt_coefficient_mu 0.662
_exptl_absorpt_correction_T_max 1.00000
_exptl_absorpt_correction_T_min 0.64670
_exptl_absorpt_correction_type multi-scan
_exptl_absorpt_process_details
;
CrysAlisPro, Agilent Technologies,
Version 1.171.37.33 (release 27-03-2014 CrysAlis171 .NET)
(compiled Mar 27 2014,17:12:48)
Empirical absorption correction using spherical harmonics,
 implemented in SCALE3 ABSPACK scaling algorithm.
;
_exptl_crystal_colour 'clear red'
_exptl_crystal_colour_lustre clear
_exptl_crystal_colour_primary red
_exptl_crystal_density_diffrn 1.416
_exptl_crystal_description plate
_exptl_crystal_F_000 664
_exptl_crystal_recrystallization_method 'from anisole'
_exptl_crystal_size_max 0.15
_exptl_crystal_size_mid 0.1
_exptl_crystal_size_min 0.02
_refine_diff_density_max 0.410
_refine_diff_density_min -0.204
_refine_diff_density_rms 0.060
_refine_ls_extinction_method none
_refine_ls_goodness_of_fit_ref 1.036
_refine_ls_hydrogen_treatment constr
_refine_ls_matrix_type full
_refine_ls_number_parameters 227
_refine_ls_number_reflns 3138
_refine_ls_number_restraints 0
_refine_ls_restrained_S_all 1.036
_refine_ls_R_factor_all 0.0747
_refine_ls_R_factor_gt 0.0513
_refine_ls_shift/su_max 0.000
_refine_ls_shift/su_mean 0.000
_refine_ls_structure_factor_coef Fsqd
_refine_ls_weighting_details
;
 w=1/[\s^2^(Fo^2^)+(0.0940P)^2^+0.1456P]
 where P=(Fo^2^+2Fc^2^)/3
;
_refine_ls_weighting_scheme calc
_refine_ls_wR_factor_gt 0.1323
_refine_ls_wR_factor_ref 0.1517
_reflns_Friedel_coverage 0.000
_reflns_number_gt 2268
_reflns_number_total 3138
_reflns_threshold_expression 'I > 2\s(I)'
_cod_data_source_file jo8b02280_si_004.cif
_cod_data_source_block exp_333
_cod_original_cell_volume 1493.16(13)
_cod_database_code 4034858
_shelxl_version_number 2013-2
_chemical_oxdiff_formula 'C24 H14 O'
_shelx_space_group_comment
;
The symmetry employed for this shelxl refinement is uniquely defined
by the following loop, which should always be used as a source of
symmetry information in preference to the above space-group names.
They are only intended as comments.
;
_reflns_odcompleteness_completeness 99.97
_reflns_odcompleteness_iscentric 1
_reflns_odcompleteness_theta 74.33
_olex2_refinement_description
;
1. Fixed Uiso
 At 1.2 times of:
  All C(H) groups
 At 1.5 times of:
  All C(H,H,H) groups
2.a Aromatic/amide H refined with riding coordinates:
 C1(H1), C2(H2), C5(H5), C6(H6), C7(H7), C10(H10), C11(H11), C12(H12),
 C14(H14), C15(H15), C16(H16)
2.b Idealised Me refined as rotating group:
 C24(H24A,H24B,H24C)
;
_olex2_exptl_crystal_mounting_method oil
_olex2_submission_special_instructions 'No special instructions were received'

loop_
_space_group_symop_operation_xyz
'x, y, z'
'-x, y+1/2, -z+1/2'
'-x, -y, -z'
'x, -y-1/2, z-1/2'

loop_
_atom_site_label
_atom_site_type_symbol
_atom_site_fract_x
_atom_site_fract_y
_atom_site_fract_z
_atom_site_U_iso_or_equiv
_atom_site_adp_type
_atom_site_occupancy
_atom_site_site_symmetry_order
_atom_site_calc_flag
_atom_site_refinement_flags_posn
O1 O 0.83717(10) 0.67960(14) 0.61120(12) 0.0322(3) Uani 1 1 d .
C1 C 0.49091(13) 0.82428(17) 0.46464(15) 0.0233(3) Uani 1 1 d .
H1 H 0.4549 0.8882 0.4188 0.028 Uiso 1 1 calc R
C2 C 0.60059(13) 0.82644(17) 0.47617(14) 0.0238(4) Uani 1 1 d .
H2 H 0.6357 0.8913 0.4370 0.029 Uiso 1 1 calc R
C3 C 0.65840(12) 0.73494(16) 0.54417(14) 0.0215(3) Uani 1 1 d .
C4 C 0.60399(12) 0.63598(16) 0.60571(14) 0.0209(3) Uani 1 1 d .
C5 C 0.65683(13) 0.53787(17) 0.67711(14) 0.0230(3) Uani 1 1 d .
H5 H 0.7298 0.5365 0.6852 0.028 Uiso 1 1 calc R
C6 C 0.60145(13) 0.44471(17) 0.73454(14) 0.0250(4) Uani 1 1 d .
H6 H 0.6376 0.3815 0.7812 0.030 Uiso 1 1 calc R
C7 C 0.49169(13) 0.44379(16) 0.72373(14) 0.0232(4) Uani 1 1 d .
H7 H 0.4559 0.3803 0.7637 0.028 Uiso 1 1 calc R
C8 C 0.43517(12) 0.53593(16) 0.65437(13) 0.0207(3) Uani 1 1 d .
C9 C 0.31903(13) 0.53406(16) 0.64171(14) 0.0209(3) Uani 1 1 d .
C10 C 0.26142(13) 0.44101(17) 0.69900(14) 0.0233(3) Uani 1 1 d .
H10 H 0.2968 0.3776 0.7460 0.028 Uiso 1 1 calc R
C11 C 0.15069(13) 0.44068(17) 0.68746(14) 0.0248(4) Uani 1 1 d .
H11 H 0.1140 0.3788 0.7280 0.030 Uiso 1 1 calc R
C12 C 0.09693(13) 0.53143(17) 0.61654(15) 0.0243(4) Uani 1 1 d .
H12 H 0.0239 0.5318 0.6102 0.029 Uiso 1 1 calc R
C13 C 0.15191(13) 0.62417(17) 0.55318(15) 0.0231(4) Uani 1 1 d .
C14 C 0.09761(13) 0.71266(17) 0.47433(15) 0.0258(4) Uani 1 1 d .
H14 H 0.0246 0.7113 0.4652 0.031 Uiso 1 1 calc R
C15 C 0.15208(14) 0.80019(18) 0.41148(15) 0.0272(4) Uani 1 1 d .
H15 H 0.1159 0.8557 0.3581 0.033 Uiso 1 1 calc R
C16 C 0.26241(13) 0.80667(17) 0.42722(15) 0.0251(4) Uani 1 1 d .
H16 H 0.2979 0.8681 0.3850 0.030 Uiso 1 1 calc R
C17 C 0.31914(12) 0.72371(16) 0.50411(14) 0.0214(3) Uani 1 1 d .
C18 C 0.43465(12) 0.72878(16) 0.52020(14) 0.0203(3) Uani 1 1 d .
C19 C 0.49093(12) 0.63417(16) 0.59366(14) 0.0204(3) Uani 1 1 d .
C20 C 0.26416(12) 0.62795(16) 0.56724(14) 0.0205(3) Uani 1 1 d .
C21 C 0.77532(13) 0.74636(17) 0.54953(14) 0.0237(4) Uani 1 1 d .
C22 C 0.81759(12) 0.84692(18) 0.47536(15) 0.0251(4) Uani 1 1 d .
C23 C 0.85808(13) 0.92711(18) 0.41647(15) 0.0255(4) Uani 1 1 d .
C24 C 0.90665(14) 1.02300(19) 0.34339(16) 0.0295(4) Uani 1 1 d .
H24A H 0.9237 0.9779 0.2756 0.044 Uiso 1 1 calc GR
H24B H 0.9695 1.0586 0.3826 0.044 Uiso 1 1 calc GR
H24C H 0.8586 1.0956 0.3239 0.044 Uiso 1 1 calc GR

loop_
_atom_site_aniso_label
_atom_site_aniso_U_11
_atom_site_aniso_U_22
_atom_site_aniso_U_33
_atom_site_aniso_U_23
_atom_site_aniso_U_13
_atom_site_aniso_U_12
O1 0.0210(6) 0.0396(7) 0.0359(7) 0.0062(6) 0.0012(5) 0.0012(5)
C1 0.0222(8) 0.0242(8) 0.0234(8) 0.0021(6) 0.0011(6) 0.0016(6)
C2 0.0236(8) 0.0245(8) 0.0236(8) 0.0019(6) 0.0037(6) -0.0026(6)
C3 0.0201(8) 0.0244(8) 0.0200(8) -0.0032(6) 0.0014(6) -0.0002(6)
C4 0.0213(7) 0.0233(7) 0.0183(8) -0.0032(6) 0.0017(6) 0.0005(6)
C5 0.0191(7) 0.0277(8) 0.0220(8) -0.0020(6) 0.0003(6) 0.0017(6)
C6 0.0257(8) 0.0272(8) 0.0216(8) 0.0019(6) -0.0011(6) 0.0040(6)
C7 0.0240(8) 0.0249(8) 0.0207(8) 0.0014(6) 0.0029(6) 0.0006(6)
C8 0.0220(8) 0.0226(7) 0.0175(7) -0.0028(6) 0.0017(6) 0.0012(6)
C9 0.0220(7) 0.0233(8) 0.0176(7) -0.0031(6) 0.0028(6) 0.0003(6)
C10 0.0225(8) 0.0260(8) 0.0215(8) -0.0008(6) 0.0018(6) 0.0002(6)
C11 0.0231(8) 0.0281(8) 0.0237(8) -0.0013(6) 0.0048(6) -0.0035(6)
C12 0.0194(7) 0.0277(8) 0.0261(8) -0.0044(7) 0.0028(6) -0.0009(6)
C13 0.0217(8) 0.0249(8) 0.0225(8) -0.0043(6) 0.0014(6) -0.0005(6)
C14 0.0201(7) 0.0277(8) 0.0292(9) -0.0024(7) -0.0006(6) 0.0019(6)
C15 0.0252(8) 0.0284(8) 0.0268(9) 0.0032(7) -0.0046(7) 0.0038(6)
C16 0.0232(8) 0.0265(8) 0.0254(8) 0.0022(7) 0.0005(6) -0.0006(6)
C17 0.0206(8) 0.0228(7) 0.0205(8) -0.0022(6) 0.0008(6) 0.0004(6)
C18 0.0203(7) 0.0224(7) 0.0182(8) -0.0028(6) 0.0019(6) -0.0002(6)
C19 0.0206(8) 0.0224(7) 0.0183(8) -0.0048(6) 0.0016(6) 0.0000(6)
C20 0.0199(7) 0.0219(7) 0.0198(8) -0.0046(6) 0.0017(6) 0.0002(6)
C21 0.0215(8) 0.0263(8) 0.0234(8) -0.0034(7) 0.0024(6) -0.0005(6)
C22 0.0179(7) 0.0296(8) 0.0276(9) -0.0031(7) 0.0009(6) -0.0003(6)
C23 0.0201(7) 0.0296(8) 0.0267(9) -0.0042(7) 0.0017(6) -0.0012(6)
C24 0.0258(8) 0.0344(9) 0.0285(9) -0.0008(7) 0.0045(7) -0.0057(7)

loop_
_atom_type_symbol
_atom_type_description
_atom_type_scat_dispersion_real
_atom_type_scat_dispersion_imag
_atom_type_scat_source
C C 0.0181 0.0091 'International Tables Vol C Tables 4.2.6.8 and 6.1.1.4'
H H 0.0000 0.0000 'International Tables Vol C Tables 4.2.6.8 and 6.1.1.4'
O O 0.0492 0.0322 'International Tables Vol C Tables 4.2.6.8 and 6.1.1.4'

loop_
_geom_angle_atom_site_label_1
_geom_angle_atom_site_label_2
_geom_angle_atom_site_label_3
_geom_angle
C18 C1 C2 121.40(15)
C3 C2 C1 121.89(15)
C2 C3 C4 118.97(15)
C2 C3 C21 117.22(15)
C4 C3 C21 123.81(15)
C3 C4 C19 118.96(15)
C5 C4 C3 122.84(15)
C5 C4 C19 118.20(15)
C6 C5 C4 120.89(15)
C5 C6 C7 120.92(15)
C8 C7 C6 121.14(15)
C7 C8 C9 121.23(14)
C7 C8 C19 119.07(14)
C19 C8 C9 119.70(14)
C10 C9 C8 121.84(15)
C10 C9 C20 118.73(15)
C20 C9 C8 119.42(14)
C9 C10 C11 121.56(16)
C12 C11 C10 120.20(15)
C11 C12 C13 120.32(15)
C12 C13 C14 120.94(15)
C12 C13 C20 119.72(15)
C14 C13 C20 119.33(15)
C15 C14 C13 120.35(16)
C14 C15 C16 120.46(16)
C17 C16 C15 121.48(16)
C16 C17 C18 121.83(15)
C16 C17 C20 118.96(15)
C20 C17 C18 119.19(15)
C1 C18 C17 121.11(15)
C1 C18 C19 118.71(15)
C19 C18 C17 120.18(14)
C8 C19 C4 119.77(15)
C18 C19 C4 120.03(15)
C18 C19 C8 120.20(14)
C9 C20 C13 119.39(15)
C9 C20 C17 121.24(15)
C17 C20 C13 119.35(15)
O1 C21 C3 125.25(16)
O1 C21 C22 118.24(15)
C22 C21 C3 116.50(15)
C23 C22 C21 176.23(18)
C22 C23 C24 179.05(19)

loop_
_geom_bond_atom_site_label_1
_geom_bond_atom_site_label_2
_geom_bond_distance
O1 C21 1.223(2)
C1 C2 1.397(2)
C1 C18 1.388(2)
C2 C3 1.383(2)
C3 C4 1.436(2)
C3 C21 1.495(2)
C4 C5 1.420(2)
C4 C19 1.440(2)
C5 C6 1.377(2)
C6 C7 1.398(2)
C7 C8 1.388(2)
C8 C9 1.480(2)
C8 C19 1.435(2)
C9 C10 1.392(2)
C9 C20 1.424(2)
C10 C11 1.411(2)
C11 C12 1.373(3)
C12 C13 1.411(2)
C13 C14 1.417(2)
C13 C20 1.431(2)
C14 C15 1.371(2)
C15 C16 1.408(2)
C16 C17 1.384(2)
C17 C18 1.474(2)
C17 C20 1.429(2)
C18 C19 1.429(2)
C21 C22 1.462(2)
C22 C23 1.203(3)
C23 C24 1.459(2)

loop_
_geom_torsion_atom_site_label_1
_geom_torsion_atom_site_label_2
_geom_torsion_atom_site_label_3
_geom_torsion_atom_site_label_4
_geom_torsion
C1 C2 C3 C4 -0.8(2)
C1 C2 C3 C21 179.67(15)
C1 C18 C19 C4 -2.2(2)
C1 C18 C19 C8 178.64(15)
C2 C1 C18 C17 -177.55(15)
C2 C1 C18 C19 2.2(2)
C2 C3 C4 C5 179.75(15)
C2 C3 C4 C19 0.7(2)
C2 C3 C21 O1 174.78(16)
C2 C3 C21 C22 -4.5(2)
C3 C4 C5 C6 -179.96(15)
C3 C4 C19 C8 179.93(14)
C3 C4 C19 C18 0.8(2)
C4 C3 C21 O1 -4.8(3)
C4 C3 C21 C22 175.91(15)
C4 C5 C6 C7 0.3(3)
C5 C4 C19 C8 0.8(2)
C5 C4 C19 C18 -178.30(14)
C5 C6 C7 C8 0.4(3)
C6 C7 C8 C9 179.24(15)
C6 C7 C8 C19 -0.5(2)
C7 C8 C9 C10 0.5(2)
C7 C8 C9 C20 -178.25(15)
C7 C8 C19 C4 -0.2(2)
C7 C8 C19 C18 178.96(15)
C8 C9 C10 C11 179.33(15)
C8 C9 C20 C13 178.66(14)
C8 C9 C20 C17 0.2(2)
C9 C8 C19 C4 -179.88(14)
C9 C8 C19 C18 -0.8(2)
C9 C10 C11 C12 1.5(3)
C10 C9 C20 C13 -0.1(2)
C10 C9 C20 C17 -178.51(14)
C10 C11 C12 C13 1.1(3)
C11 C12 C13 C14 175.99(16)
C11 C12 C13 C20 -3.1(2)
C12 C13 C14 C15 -178.54(16)
C12 C13 C20 C9 2.6(2)
C12 C13 C20 C17 -178.97(15)
C13 C14 C15 C16 -2.2(3)
C14 C13 C20 C9 -176.53(15)
C14 C13 C20 C17 1.9(2)
C14 C15 C16 C17 1.4(3)
C15 C16 C17 C18 179.31(15)
C15 C16 C17 C20 1.1(3)
C16 C17 C18 C1 4.8(2)
C16 C17 C18 C19 -174.96(15)
C16 C17 C20 C9 175.71(15)
C16 C17 C20 C13 -2.7(2)
C17 C18 C19 C4 177.54(14)
C17 C18 C19 C8 -1.6(2)
C18 C1 C2 C3 -0.7(3)
C18 C17 C20 C9 -2.6(2)
C18 C17 C20 C13 179.02(14)
C19 C4 C5 C6 -0.9(2)
C19 C8 C9 C10 -179.84(15)
C19 C8 C9 C20 1.5(2)
C20 C9 C10 C11 -2.0(2)
C20 C13 C14 C15 0.5(3)
C20 C17 C18 C1 -176.98(15)
C20 C17 C18 C19 3.3(2)
C21 C3 C4 C5 -0.7(2)
C21 C3 C4 C19 -179.77(15)
